data_7121660
loop_
_publ_author_name
'Liu, Liu Leo'
'Cao, Levy L.'
'Zhu, Diya'
'Zhou, Jiliang'
'Stephan, Douglas W.'

_publ_section_title
;
 Homolytic cleavage of peroxide bonds via a single electron transfer of a
 frustrated Lewis pair.
;
_journal_issue 54
_journal_name_full 'Chemical communications (Cambridge, England)'
_journal_page_first 7431
_journal_page_last 7434
_journal_paper_doi 10.1039/c8cc03522a
_journal_volume 54
_journal_year 2018
_chemical_formula_moiety '0.67(C26 H7 B F15 O2), 0.67(C27 H34 P)'
_chemical_formula_sum 'C35.33 H27.33 B0.67 F10 O1.33 P0.67'
_chemical_formula_weight 691.09
_space_group_crystal_system monoclinic
_space_group_IT_number 14
_space_group_name_Hall '-P 2ybc'
_space_group_name_H-M_alt 'P 1 21/c 1'
_symmetry_space_group_name_Hall '-P 2ybc'
_symmetry_space_group_name_H-M 'P 1 21/c 1'
_atom_sites_solution_hydrogens mixed
_audit_creation_date 2018-04-23
_audit_creation_method
;
Olex2 1.2
(compiled 2018.04.18 svn.r3501 for OlexSys, GUI svn.r5488)
;
_audit_update_record
;
2018-04-23 deposited with the CCDC.
2018-05-14 downloaded from the CCDC.
;
_cell_angle_alpha 90
_cell_angle_beta 97.534(3)
_cell_angle_gamma 90
_cell_formula_units_Z 6
_cell_length_a 12.4203(12)
_cell_length_b 20.1153(17)
_cell_length_c 18.9334(18)
_cell_measurement_reflns_used 9933
_cell_measurement_temperature 296(2)
_cell_measurement_theta_max 20.782
_cell_measurement_theta_min 2.550
_cell_volume 4689.4(7)
_computing_cell_refinement 'SAINT v8.34A (Bruker, 2013)'
_computing_data_reduction 'SAINT v8.34A (Bruker, 2013)'
_computing_molecular_graphics 'Olex2 (Dolomanov et al., 2009)'
_computing_publication_material 'Olex2 (Dolomanov et al., 2009)'
_computing_structure_refinement 'ShelXL (Sheldrick, 2015)'
_diffrn_ambient_temperature 296.15
_diffrn_measured_fraction_theta_full 0.998
_diffrn_measured_fraction_theta_max 0.991
_diffrn_measurement_device_type 'Bruker APEX-II CCD'
_diffrn_measurement_method '\f and \w scans'
_diffrn_radiation_type MoK\a
_diffrn_radiation_wavelength 0.71073
_diffrn_reflns_av_R_equivalents 0.1297
_diffrn_reflns_av_unetI/netI 0.0897
_diffrn_reflns_Laue_measured_fraction_full 0.998
_diffrn_reflns_Laue_measured_fraction_max 0.991
_diffrn_reflns_limit_h_max 15
_diffrn_reflns_limit_h_min -15
_diffrn_reflns_limit_k_max 16
_diffrn_reflns_limit_k_min -25
_diffrn_reflns_limit_l_max 23
_diffrn_reflns_limit_l_min -23
_diffrn_reflns_number 106613
_diffrn_reflns_point_group_measured_fraction_full 0.998
_diffrn_reflns_point_group_measured_fraction_max 0.991
_diffrn_reflns_theta_full 25.242
_diffrn_reflns_theta_max 26.490
_diffrn_reflns_theta_min 2.744
_diffrn_standards_number 0
_exptl_absorpt_coefficient_mu 0.161
_exptl_absorpt_correction_T_max 0.7454
_exptl_absorpt_correction_T_min 0.6497
_exptl_crystal_colour colorless
_exptl_crystal_density_diffrn 1.468
_exptl_crystal_description block
_exptl_crystal_F_000 2120
_exptl_crystal_size_max 0.11
_exptl_crystal_size_mid 0.09
_exptl_crystal_size_min 0.06
_refine_diff_density_max 0.270
_refine_diff_density_min -0.376
_refine_diff_density_rms 0.055
_refine_ls_extinction_method none
_refine_ls_goodness_of_fit_ref 0.982
_refine_ls_hydrogen_treatment mixed
_refine_ls_matrix_type full
_refine_ls_number_parameters 673
_refine_ls_number_reflns 9640
_refine_ls_number_restraints 0
_refine_ls_restrained_S_all 0.982
_refine_ls_R_factor_all 0.1275
_refine_ls_R_factor_gt 0.0429
_refine_ls_shift/su_max 0.001
_refine_ls_shift/su_mean 0.000
_refine_ls_structure_factor_coef Fsqd
_refine_ls_weighting_details 'w=1/[\s^2^(Fo^2^)+(0.0492P)^2^+0.4157P] where P=(Fo^2^+2Fc^2^)/3'
_refine_ls_weighting_scheme calc
_refine_ls_wR_factor_gt 0.0873
_refine_ls_wR_factor_ref 0.1135
_reflns_Friedel_coverage 0.000
_reflns_number_gt 5050
_reflns_number_total 9640
_reflns_threshold_expression 'I > 2\s(I)'
_cod_data_source_file c8cc03522a2.cif
_cod_data_source_block final_a_CCDC2
_cod_depositor_comments 'Adding full bibliography for 7121658--7121660.cif.'
_cod_database_code 7121660
_shelx_shelxl_version_number 2014/7
_shelx_space_group_comment
;
The symmetry employed for this shelxl refinement is uniquely defined
by the following loop, which should always be used as a source of
symmetry information in preference to the above space-group names.
They are only intended as comments.
;
_olex2_refinement_description
;
1. Fixed Uiso
 At 1.2 times of:
  All C(H) groups
 At 1.5 times of:
  All C(H,H,H) groups
2. Others
 Sof(P1A)=1-FVAR(1)
 Sof(P1)=FVAR(1)
3.a Aromatic/amide H refined with riding coordinates:
 C21(H21), C33(H33), C22(H22), C25(H25), C40(H40), C42(H42), C24(H24),
 C31(H31), C49(H49), C51(H51)
3.b Idealised Me refined as rotating group:
 C37(H37A,H37B,H37C), C27(H27A,H27B,H27C), C46(H46A,H46B,H46C), C44(H44A,H44B,
 H44C), C36(H36A,H36B,H36C), C53(H53A,H53B,H53C), C55(H55A,H55B,H55C), C54(H54A,
 H54B,H54C), C35(H35A,H35B,H35C), C45(H45A,H45B,H45C)
;
_olex2_submission_special_instructions 'No special instructions were received'

loop_
_space_group_symop_operation_xyz
'x, y, z'
'-x, y+1/2, -z+1/2'
'-x, -y, -z'
'x, -y-1/2, z-1/2'

loop_
_atom_site_label
_atom_site_type_symbol
_atom_site_fract_x
_atom_site_fract_y
_atom_site_fract_z
_atom_site_U_iso_or_equiv
_atom_site_adp_type
_atom_site_occupancy
_atom_site_site_symmetry_order
_atom_site_calc_flag
_atom_site_refinement_flags_posn
_atom_site_refinement_flags_occupancy
_atom_site_disorder_assembly
_atom_site_disorder_group
F6 F 0.24093(12) 0.70578(7) 0.59799(8) 0.0380(4) Uani 1 1 d . . . .
F11 F 0.36154(12) 0.56969(7) 0.85467(7) 0.0357(4) Uani 1 1 d . . . .
F1 F 0.17135(12) 0.65890(7) 0.82799(7) 0.0387(4) Uani 1 1 d . . . .
F5 F 0.06202(12) 0.61055(8) 0.58456(8) 0.0433(4) Uani 1 1 d . . . .
F15 F 0.12978(12) 0.48408(7) 0.65722(8) 0.0405(4) Uani 1 1 d . . . .
F10 F 0.34083(12) 0.47951(7) 0.63164(8) 0.0397(4) Uani 1 1 d . . . .
F2 F -0.02032(12) 0.71577(7) 0.83452(8) 0.0432(4) Uani 1 1 d . . . .
F8 F 0.38131(12) 0.58638(7) 0.41905(8) 0.0443(4) Uani 1 1 d . . . .
F7 F 0.30001(13) 0.70099(7) 0.46862(8) 0.0433(4) Uani 1 1 d . . . .
F13 F 0.22429(13) 0.35430(7) 0.86070(8) 0.0452(4) Uani 1 1 d . . . .
F9 F 0.39359(12) 0.47538(7) 0.50179(8) 0.0436(4) Uani 1 1 d . . . .
F12 F 0.34839(13) 0.45607(7) 0.92158(8) 0.0426(4) Uani 1 1 d . . . .
F4 F -0.12548(12) 0.66917(8) 0.59220(8) 0.0479(4) Uani 1 1 d . . . .
F3 F -0.17094(12) 0.72262(7) 0.71631(9) 0.0485(4) Uani 1 1 d . . . .
F14 F 0.11893(13) 0.36892(7) 0.72709(8) 0.0470(4) Uani 1 1 d . . . .
O1 O 0.32992(13) 0.65209(8) 0.74052(8) 0.0279(4) Uani 1 1 d . . . .
O2 O 0.47794(14) 0.59138(8) 0.72771(9) 0.0334(4) Uani 1 1 d . . . .
C28 C 0.5002(2) 0.69277(11) 0.79228(13) 0.0238(6) Uani 1 1 d . . . .
C34 C 0.7256(2) 0.57191(12) 0.92091(13) 0.0270(6) Uani 1 1 d . . . .
C9 C 0.3107(2) 0.64595(13) 0.51007(14) 0.0312(6) Uani 1 1 d . . . .
C21 C 0.6110(2) 0.69503(12) 0.79115(14) 0.0306(6) Uani 1 1 d . . . .
H21 H 0.6428 0.6668 0.7609 0.037 Uiso 1 1 calc R . . .
C10 C 0.3500(2) 0.58847(14) 0.48452(14) 0.0324(7) Uani 1 1 d . . . .
C33 C 0.7811(2) 0.62107(12) 0.96229(13) 0.0304(6) Uani 1 1 d . . . .
H33 H 0.7417 0.6507 0.9865 0.036 Uiso 1 1 calc R . . .
C38 C 0.6270(2) 0.40964(12) 0.85940(13) 0.0272(6) Uani 1 1 d . . . .
C22 C 0.6752(2) 0.73858(12) 0.83433(13) 0.0320(7) Uani 1 1 d . . . .
H22 H 0.7496 0.7395 0.8325 0.038 Uiso 1 1 calc R . . .
C7 C 0.2856(2) 0.59278(12) 0.62271(13) 0.0264(6) Uani 1 1 d . . . .
C29 C 0.7860(2) 0.52701(12) 0.88482(13) 0.0293(6) Uani 1 1 d . . . .
C25 C 0.4541(2) 0.73567(12) 0.83698(13) 0.0307(6) Uani 1 1 d . . . .
H25 H 0.3794 0.7355 0.8378 0.037 Uiso 1 1 calc R . . .
C47 C 0.7758(2) 0.44276(12) 0.75207(13) 0.0287(6) Uani 1 1 d . . . .
C23 C 0.6309(2) 0.78096(12) 0.88031(13) 0.0304(6) Uani 1 1 d . . . .
C43 C 0.6499(2) 0.38200(13) 0.92793(14) 0.0316(6) Uani 1 1 d . . . .
C17 C 0.2943(2) 0.46303(13) 0.85567(14) 0.0300(6) Uani 1 1 d . . . .
C3 C 0.0022(2) 0.69076(12) 0.77248(14) 0.0305(6) Uani 1 1 d . . . .
C15 C 0.1789(2) 0.41951(13) 0.75774(14) 0.0318(7) Uani 1 1 d . . . .
C11 C 0.3568(2) 0.53298(13) 0.52666(15) 0.0320(7) Uani 1 1 d . . . .
C6 C 0.0488(2) 0.63747(13) 0.64820(14) 0.0309(6) Uani 1 1 d . . . .
C19 C 0.4349(2) 0.64073(13) 0.74974(13) 0.0276(6) Uani 1 1 d . . . .
C2 C 0.1012(2) 0.66086(12) 0.76693(14) 0.0291(6) Uani 1 1 d . . . .
C1 C 0.1309(2) 0.63426(12) 0.70464(13) 0.0271(6) Uani 1 1 d . . . .
C39 C 0.5381(2) 0.38652(12) 0.81176(13) 0.0289(6) Uani 1 1 d . . . .
C40 C 0.4773(2) 0.33471(12) 0.83302(14) 0.0328(7) Uani 1 1 d . . . .
H40 H 0.4196 0.3186 0.8014 0.039 Uiso 1 1 calc R . . .
C5 C -0.0504(2) 0.66723(13) 0.65072(15) 0.0336(7) Uani 1 1 d . . . .
C13 C 0.2502(2) 0.53242(12) 0.74965(13) 0.0268(6) Uani 1 1 d . . . .
C8 C 0.2806(2) 0.64689(13) 0.57733(14) 0.0298(6) Uani 1 1 d . . . .
C18 C 0.3008(2) 0.52178(12) 0.81856(14) 0.0281(6) Uani 1 1 d . . . .
C32 C 0.8923(2) 0.62761(12) 0.96881(14) 0.0340(7) Uani 1 1 d . . . .
C4 C -0.0732(2) 0.69445(13) 0.71310(16) 0.0342(7) Uani 1 1 d . . . .
C12 C 0.3268(2) 0.53630(13) 0.59367(14) 0.0299(6) Uani 1 1 d . . . .
C42 C 0.5834(2) 0.33115(13) 0.94641(15) 0.0364(7) Uani 1 1 d . . . .
H42 H 0.5963 0.3134 0.9921 0.044 Uiso 1 1 calc R . . .
C24 C 0.5197(2) 0.77889(12) 0.88048(14) 0.0345(7) Uani 1 1 d . . . .
H24 H 0.4881 0.8073 0.9106 0.041 Uiso 1 1 calc R . . .
C37 C 0.6046(2) 0.56839(13) 0.91706(14) 0.0355(7) Uani 1 1 d . . . .
H37A H 0.5844 0.5266 0.9361 0.053 Uiso 1 1 calc GR . . .
H37B H 0.5723 0.5722 0.8683 0.053 Uiso 1 1 calc GR . . .
H37C H 0.5795 0.6041 0.9443 0.053 Uiso 1 1 calc GR . . .
C41 C 0.4986(2) 0.30580(13) 0.89947(15) 0.0352(7) Uani 1 1 d . . . .
C48 C 0.8143(2) 0.37691(13) 0.74842(14) 0.0332(7) Uani 1 1 d . . . .
C30 C 0.9004(2) 0.53087(12) 0.89278(15) 0.0340(7) Uani 1 1 d . . . .
C31 C 0.9498(2) 0.58169(13) 0.93437(14) 0.0360(7) Uani 1 1 d . . . .
H31 H 1.0251 0.5851 0.9394 0.043 Uiso 1 1 calc R . . .
C50 C 0.8849(2) 0.40440(15) 0.63876(15) 0.0383(7) Uani 1 1 d . . . .
C16 C 0.2326(2) 0.41174(13) 0.82508(15) 0.0322(7) Uani 1 1 d . . . .
C14 C 0.1873(2) 0.47875(13) 0.72299(14) 0.0300(6) Uani 1 1 d . . . .
C52 C 0.7901(2) 0.48872(12) 0.69809(15) 0.0330(7) Uani 1 1 d . . . .
C49 C 0.8666(2) 0.36016(14) 0.69079(15) 0.0395(7) Uani 1 1 d . . . .
H49 H 0.8905 0.3166 0.6872 0.047 Uiso 1 1 calc R . . .
C51 C 0.8465(2) 0.46846(15) 0.64304(15) 0.0386(7) Uani 1 1 d . . . .
H51 H 0.8587 0.4990 0.6081 0.046 Uiso 1 1 calc R . . .
C27 C 0.7024(2) 0.82649(13) 0.92887(15) 0.0433(8) Uani 1 1 d . . . .
H27A H 0.7453 0.8007 0.9648 0.065 Uiso 1 1 calc GR . . .
H27B H 0.6581 0.8572 0.9511 0.065 Uiso 1 1 calc GR . . .
H27C H 0.7494 0.8507 0.9017 0.065 Uiso 1 1 calc GR . . .
C46 C 0.5061(2) 0.41569(13) 0.73886(14) 0.0386(7) Uani 1 1 d . . . .
H46A H 0.4886 0.4619 0.7433 0.058 Uiso 1 1 calc GR . . .
H46B H 0.4440 0.3925 0.7155 0.058 Uiso 1 1 calc GR . . .
H46C H 0.5654 0.4114 0.7114 0.058 Uiso 1 1 calc GR . . .
C44 C 0.7438(2) 0.40396(14) 0.98166(14) 0.0432(8) Uani 1 1 d . . . .
H44A H 0.8088 0.4056 0.9593 0.065 Uiso 1 1 calc GR . . .
H44B H 0.7533 0.3729 1.0205 0.065 Uiso 1 1 calc GR . . .
H44C H 0.7289 0.4473 0.9993 0.065 Uiso 1 1 calc GR . . .
C36 C 0.9497(3) 0.68358(14) 1.01194(16) 0.0533(9) Uani 1 1 d . . . .
H36A H 0.9156 0.7251 0.9973 0.080 Uiso 1 1 calc GR . . .
H36B H 1.0245 0.6848 1.0042 0.080 Uiso 1 1 calc GR . . .
H36C H 0.9453 0.6764 1.0616 0.080 Uiso 1 1 calc GR . . .
C53 C 0.7464(2) 0.55892(13) 0.69729(17) 0.0479(8) Uani 1 1 d . . . .
H53A H 0.6684 0.5577 0.6916 0.072 Uiso 1 1 calc GR . . .
H53B H 0.7701 0.5830 0.6584 0.072 Uiso 1 1 calc GR . . .
H53C H 0.7727 0.5806 0.7414 0.072 Uiso 1 1 calc GR . . .
C55 C 0.8035(3) 0.32412(14) 0.80371(16) 0.0504(8) Uani 1 1 d . . . .
H55A H 0.8194 0.3431 0.8504 0.076 Uiso 1 1 calc GR . . .
H55B H 0.8536 0.2887 0.7985 0.076 Uiso 1 1 calc GR . . .
H55C H 0.7307 0.3070 0.7974 0.076 Uiso 1 1 calc GR . . .
C54 C 0.9462(2) 0.38388(17) 0.57862(15) 0.0562(9) Uani 1 1 d . . . .
H54A H 1.0201 0.3740 0.5972 0.084 Uiso 1 1 calc GR . . .
H54B H 0.9446 0.4195 0.5447 0.084 Uiso 1 1 calc GR . . .
H54C H 0.9128 0.3451 0.5557 0.084 Uiso 1 1 calc GR . . .
C35 C 0.9732(2) 0.48312(15) 0.85921(17) 0.0552(9) Uani 1 1 d . . . .
H35A H 0.9508 0.4383 0.8666 0.083 Uiso 1 1 calc GR . . .
H35B H 1.0470 0.4890 0.8807 0.083 Uiso 1 1 calc GR . . .
H35C H 0.9681 0.4918 0.8090 0.083 Uiso 1 1 calc GR . . .
C45 C 0.4325(3) 0.24790(15) 0.91965(17) 0.0575(9) Uani 1 1 d . . . .
H45A H 0.3630 0.2480 0.8906 0.086 Uiso 1 1 calc GR . . .
H45B H 0.4223 0.2515 0.9689 0.086 Uiso 1 1 calc GR . . .
H45C H 0.4698 0.2072 0.9123 0.086 Uiso 1 1 calc GR . . .
B1 B 0.2521(2) 0.60149(14) 0.70372(16) 0.0284(7) Uani 1 1 d . . . .
P1 P 0.70481(6) 0.47321(4) 0.82233(4) 0.0260(3) Uani 0.923(3) 1 d . P A 1
P1A P 0.7704(8) 0.4399(5) 0.8529(5) 0.034(4) Uani 0.077(3) 1 d . P A 2
H1 H 0.6321(19) 0.5138(11) 0.7895(12) 0.033(7) Uiso 1 1 d . . . .

loop_
_atom_site_aniso_label
_atom_site_aniso_U_11
_atom_site_aniso_U_22
_atom_site_aniso_U_33
_atom_site_aniso_U_23
_atom_site_aniso_U_13
_atom_site_aniso_U_12
F6 0.0445(10) 0.0357(8) 0.0359(9) -0.0003(7) 0.0128(8) 0.0002(7)
F11 0.0337(9) 0.0455(9) 0.0263(8) -0.0021(7) -0.0019(7) -0.0063(7)
F1 0.0325(9) 0.0569(10) 0.0268(9) -0.0042(7) 0.0038(7) 0.0028(7)
F5 0.0311(9) 0.0744(11) 0.0239(9) -0.0020(8) 0.0017(7) -0.0017(8)
F15 0.0365(10) 0.0478(9) 0.0335(9) 0.0030(7) -0.0091(8) -0.0079(7)
F10 0.0467(10) 0.0415(9) 0.0321(9) 0.0039(7) 0.0094(8) 0.0112(7)
F2 0.0415(10) 0.0478(9) 0.0443(10) -0.0064(8) 0.0205(8) 0.0021(8)
F8 0.0454(10) 0.0610(10) 0.0299(9) -0.0069(8) 0.0171(8) -0.0175(8)
F7 0.0548(11) 0.0439(9) 0.0334(9) 0.0059(8) 0.0142(8) -0.0113(8)
F13 0.0511(11) 0.0431(9) 0.0424(10) 0.0109(8) 0.0092(8) -0.0015(8)
F9 0.0453(10) 0.0466(9) 0.0419(10) -0.0112(8) 0.0169(8) 0.0015(8)
F12 0.0490(11) 0.0529(10) 0.0244(9) 0.0065(7) -0.0003(8) 0.0026(8)
F4 0.0279(9) 0.0710(11) 0.0424(10) 0.0185(9) -0.0040(8) 0.0022(8)
F3 0.0285(10) 0.0497(10) 0.0690(12) 0.0107(9) 0.0129(9) 0.0102(8)
F14 0.0448(11) 0.0422(9) 0.0512(11) 0.0000(8) -0.0041(9) -0.0116(8)
O1 0.0200(10) 0.0362(10) 0.0273(10) -0.0014(8) 0.0030(8) 0.0007(8)
O2 0.0277(11) 0.0351(10) 0.0370(11) -0.0089(9) 0.0033(9) 0.0038(8)
C28 0.0220(15) 0.0266(13) 0.0234(15) 0.0026(11) 0.0054(12) 0.0021(11)
C34 0.0262(16) 0.0348(15) 0.0203(14) 0.0015(12) 0.0046(12) 0.0019(12)
C9 0.0291(16) 0.0387(16) 0.0264(16) 0.0051(13) 0.0058(13) -0.0089(13)
C21 0.0241(16) 0.0348(15) 0.0342(17) -0.0038(13) 0.0083(13) 0.0010(12)
C10 0.0263(16) 0.0516(18) 0.0215(15) -0.0063(14) 0.0115(12) -0.0139(13)
C33 0.0345(18) 0.0316(15) 0.0247(15) -0.0018(12) 0.0020(13) 0.0085(13)
C38 0.0286(16) 0.0313(14) 0.0224(15) -0.0060(12) 0.0060(12) 0.0007(12)
C22 0.0248(16) 0.0375(15) 0.0343(17) 0.0008(13) 0.0058(13) -0.0005(13)
C7 0.0197(15) 0.0359(15) 0.0230(15) -0.0002(12) 0.0008(11) -0.0010(12)
C29 0.0321(17) 0.0307(14) 0.0259(15) -0.0021(12) 0.0072(13) -0.0007(12)
C25 0.0225(15) 0.0363(15) 0.0335(16) -0.0005(13) 0.0042(13) 0.0035(12)
C47 0.0255(16) 0.0361(15) 0.0252(15) -0.0067(12) 0.0064(12) -0.0016(12)
C23 0.0311(17) 0.0293(14) 0.0300(16) 0.0018(12) 0.0010(13) -0.0019(12)
C43 0.0270(16) 0.0376(15) 0.0305(17) -0.0048(13) 0.0047(13) 0.0058(13)
C17 0.0253(16) 0.0450(17) 0.0198(15) 0.0031(13) 0.0027(12) 0.0071(13)
C3 0.0292(17) 0.0339(15) 0.0310(17) 0.0009(13) 0.0137(14) -0.0031(13)
C15 0.0266(16) 0.0349(16) 0.0337(17) -0.0023(13) 0.0033(13) -0.0041(13)
C11 0.0249(16) 0.0382(16) 0.0340(17) -0.0080(14) 0.0080(13) -0.0021(13)
C6 0.0292(17) 0.0404(16) 0.0243(16) 0.0033(13) 0.0077(13) -0.0028(13)
C19 0.0243(16) 0.0357(15) 0.0235(15) 0.0031(12) 0.0056(12) -0.0012(13)
C2 0.0234(16) 0.0366(15) 0.0264(16) 0.0053(12) -0.0001(13) -0.0035(12)
C1 0.0259(15) 0.0349(14) 0.0212(15) 0.0034(12) 0.0057(12) -0.0023(12)
C39 0.0315(16) 0.0311(14) 0.0244(15) -0.0040(12) 0.0051(13) 0.0053(12)
C40 0.0277(16) 0.0332(15) 0.0364(18) -0.0051(13) -0.0006(13) 0.0008(13)
C5 0.0210(16) 0.0436(16) 0.0349(18) 0.0139(14) -0.0010(14) -0.0023(13)
C13 0.0189(14) 0.0380(15) 0.0244(15) -0.0033(12) 0.0060(12) 0.0007(12)
C8 0.0228(15) 0.0363(16) 0.0303(16) -0.0061(13) 0.0036(12) -0.0039(12)
C18 0.0219(15) 0.0381(15) 0.0252(15) -0.0036(13) 0.0059(12) -0.0016(12)
C32 0.0379(18) 0.0323(15) 0.0299(16) -0.0008(13) -0.0029(13) -0.0015(13)
C4 0.0221(16) 0.0351(15) 0.047(2) 0.0105(14) 0.0125(15) 0.0054(13)
C12 0.0278(16) 0.0378(16) 0.0236(15) 0.0038(13) 0.0010(12) -0.0004(13)
C42 0.0361(18) 0.0443(17) 0.0293(16) 0.0077(13) 0.0069(14) 0.0120(14)
C24 0.0346(18) 0.0328(15) 0.0368(17) -0.0058(13) 0.0076(14) 0.0034(13)
C37 0.0308(17) 0.0464(17) 0.0300(16) -0.0013(13) 0.0066(13) 0.0035(13)
C41 0.0299(17) 0.0341(15) 0.0427(19) 0.0063(14) 0.0086(15) 0.0036(13)
C48 0.0336(17) 0.0378(16) 0.0274(16) -0.0052(13) 0.0004(13) 0.0029(13)
C30 0.0298(17) 0.0360(15) 0.0372(17) -0.0055(13) 0.0083(14) 0.0048(13)
C31 0.0229(16) 0.0472(17) 0.0374(17) -0.0005(14) 0.0018(13) -0.0008(13)
C50 0.0244(17) 0.062(2) 0.0285(17) -0.0144(15) 0.0043(13) 0.0004(14)
C16 0.0322(17) 0.0315(15) 0.0346(17) 0.0094(14) 0.0108(14) 0.0031(13)
C14 0.0234(15) 0.0425(16) 0.0231(15) 0.0024(13) -0.0008(12) 0.0032(13)
C52 0.0260(16) 0.0363(15) 0.0377(17) -0.0033(13) 0.0088(14) -0.0026(12)
C49 0.0328(18) 0.0449(17) 0.0406(19) -0.0110(15) 0.0037(15) 0.0065(14)
C51 0.0278(17) 0.0587(19) 0.0294(17) 0.0052(14) 0.0043(13) -0.0085(15)
C27 0.0453(19) 0.0408(16) 0.0425(19) -0.0053(14) 0.0010(15) -0.0034(14)
C46 0.0419(19) 0.0417(16) 0.0313(17) -0.0028(13) 0.0014(14) -0.0016(14)
C44 0.0408(19) 0.0555(18) 0.0317(17) -0.0023(14) -0.0014(15) 0.0044(15)
C36 0.059(2) 0.0476(18) 0.051(2) -0.0130(16) -0.0038(18) -0.0108(16)
C53 0.0394(19) 0.0429(17) 0.065(2) 0.0061(16) 0.0188(17) -0.0014(14)
C55 0.056(2) 0.0448(18) 0.052(2) 0.0072(16) 0.0130(17) 0.0144(16)
C54 0.042(2) 0.092(3) 0.0369(19) -0.0200(17) 0.0129(16) 0.0020(18)
C35 0.0343(19) 0.066(2) 0.066(2) -0.0183(18) 0.0089(17) 0.0093(16)
C45 0.054(2) 0.0507(19) 0.070(2) 0.0162(17) 0.0153(19) -0.0106(16)
B1 0.0236(18) 0.0370(17) 0.0244(17) -0.0008(14) 0.0033(14) -0.0004(14)
P1 0.0231(5) 0.0307(5) 0.0245(5) -0.0025(4) 0.0040(4) 0.0024(4)
P1A 0.021(6) 0.042(6) 0.038(7) 0.001(5) 0.000(5) 0.010(5)

loop_
_atom_type_symbol
_atom_type_description
_atom_type_scat_dispersion_real
_atom_type_scat_dispersion_imag
_atom_type_scat_source
C C 0.0033 0.0016 'International Tables Vol C Tables 4.2.6.8 and 6.1.1.4'
H H 0.0000 0.0000 'International Tables Vol C Tables 4.2.6.8 and 6.1.1.4'
B B 0.0013 0.0007 'International Tables Vol C Tables 4.2.6.8 and 6.1.1.4'
F F 0.0171 0.0103 'International Tables Vol C Tables 4.2.6.8 and 6.1.1.4'
O O 0.0106 0.0060 'International Tables Vol C Tables 4.2.6.8 and 6.1.1.4'
P P 0.1023 0.0942 'International Tables Vol C Tables 4.2.6.8 and 6.1.1.4'

loop_
_geom_angle_atom_site_label_1
_geom_angle_atom_site_label_2
_geom_angle_atom_site_label_3
_geom_angle
C19 O1 B1 120.60(19)
C21 C28 C25 118.8(2)
C21 C28 C19 119.1(2)
C25 C28 C19 121.9(2)
C33 C34 C29 118.3(2)
C33 C34 C37 118.9(2)
C29 C34 C37 122.8(2)
F7 C9 C10 119.9(2)
F7 C9 C8 120.6(2)
C10 C9 C8 119.5(2)
C28 C21 H21 119.6
C22 C21 C28 120.8(2)
C22 C21 H21 119.6
F8 C10 C9 120.7(2)
F8 C10 C11 120.5(2)
C9 C10 C11 118.8(2)
C34 C33 H33 118.8
C32 C33 C34 122.5(2)
C32 C33 H33 118.8
C43 C38 C39 120.5(2)
C43 C38 P1 125.9(2)
C43 C38 P1A 96.2(4)
C39 C38 P1 113.60(19)
C39 C38 P1A 136.5(4)
C21 C22 H22 119.4
C21 C22 C23 121.2(3)
C23 C22 H22 119.4
C8 C7 C12 112.7(2)
C8 C7 B1 119.8(2)
C12 C7 B1 127.3(2)
C34 C29 C30 120.4(2)
C34 C29 P1 114.48(19)
C34 C29 P1A 136.5(4)
C30 C29 P1 124.73(19)
C30 C29 P1A 98.5(3)
C28 C25 H25 120.1
C28 C25 C24 119.7(2)
C24 C25 H25 120.1
C48 C47 P1 123.9(2)
C48 C47 P1A 94.4(3)
C52 C47 C48 120.3(2)
C52 C47 P1 115.79(19)
C52 C47 P1A 140.0(3)
C22 C23 C27 120.6(3)
C24 C23 C22 117.6(2)
C24 C23 C27 121.8(2)
C38 C43 C44 123.5(2)
C42 C43 C38 117.9(2)
C42 C43 C44 118.6(2)
F12 C17 C18 120.4(2)
F12 C17 C16 119.9(2)
C16 C17 C18 119.7(2)
F2 C3 C2 121.3(2)
F2 C3 C4 120.0(2)
C4 C3 C2 118.7(2)
F14 C15 C16 119.3(2)
F14 C15 C14 121.5(2)
C16 C15 C14 119.2(2)
F9 C11 C10 119.6(2)
F9 C11 C12 120.6(2)
C10 C11 C12 119.8(2)
F5 C6 C1 120.6(2)
F5 C6 C5 114.8(2)
C5 C6 C1 124.6(3)
O1 C19 C28 114.2(2)
O2 C19 O1 124.4(2)
O2 C19 C28 121.4(2)
F1 C2 C3 115.2(2)
F1 C2 C1 120.1(2)
C3 C2 C1 124.7(2)
C6 C1 C2 112.9(2)
C6 C1 B1 126.5(2)
C2 C1 B1 120.5(2)
C38 C39 C46 123.3(2)
C40 C39 C38 118.4(2)
C40 C39 C46 118.3(2)
C39 C40 H40 118.7
C39 C40 C41 122.5(3)
C41 C40 H40 118.7
F4 C5 C6 120.6(3)
F4 C5 C4 119.9(2)
C4 C5 C6 119.5(3)
C18 C13 B1 126.3(2)
C14 C13 C18 112.7(2)
C14 C13 B1 120.8(2)
F6 C8 C9 115.6(2)
F6 C8 C7 119.7(2)
C9 C8 C7 124.7(2)
F11 C18 C17 114.7(2)
F11 C18 C13 121.2(2)
C17 C18 C13 124.1(2)
C33 C32 C31 117.9(2)
C33 C32 C36 121.0(3)
C31 C32 C36 121.1(3)
F3 C4 C3 120.6(3)
F3 C4 C5 119.8(3)
C5 C4 C3 119.5(2)
F10 C12 C7 120.7(2)
F10 C12 C11 114.9(2)
C11 C12 C7 124.5(2)
C43 C42 H42 118.7
C41 C42 C43 122.5(3)
C41 C42 H42 118.7
C25 C24 H24 119.1
C23 C24 C25 121.8(2)
C23 C24 H24 119.1
C34 C37 H37A 109.5
C34 C37 H37B 109.5
C34 C37 H37C 109.5
H37A C37 H37B 109.5
H37A C37 H37C 109.5
H37B C37 H37C 109.5
C40 C41 C42 118.0(2)
C40 C41 C45 120.8(3)
C42 C41 C45 121.2(3)
C47 C48 C55 124.3(2)
C49 C48 C47 117.7(2)
C49 C48 C55 118.0(2)
C29 C30 C35 124.6(2)
C31 C30 C29 117.8(2)
C31 C30 C35 117.6(2)
C32 C31 C30 123.0(3)
C32 C31 H31 118.5
C30 C31 H31 118.5
C49 C50 C51 118.3(3)
C49 C50 C54 120.9(3)
C51 C50 C54 120.8(3)
F13 C16 C17 120.6(2)
F13 C16 C15 120.3(2)
C17 C16 C15 119.1(2)
F15 C14 C15 116.4(2)
F15 C14 C13 118.4(2)
C15 C14 C13 125.1(2)
C47 C52 C53 122.8(2)
C51 C52 C47 118.4(2)
C51 C52 C53 118.8(2)
C48 C49 H49 118.3
C50 C49 C48 123.3(3)
C50 C49 H49 118.3
C50 C51 C52 122.0(3)
C50 C51 H51 119.0
C52 C51 H51 119.0
C23 C27 H27A 109.5
C23 C27 H27B 109.5
C23 C27 H27C 109.5
H27A C27 H27B 109.5
H27A C27 H27C 109.5
H27B C27 H27C 109.5
C39 C46 H46A 109.5
C39 C46 H46B 109.5
C39 C46 H46C 109.5
H46A C46 H46B 109.5
H46A C46 H46C 109.5
H46B C46 H46C 109.5
C43 C44 H44A 109.5
C43 C44 H44B 109.5
C43 C44 H44C 109.5
H44A C44 H44B 109.5
H44A C44 H44C 109.5
H44B C44 H44C 109.5
C32 C36 H36A 109.5
C32 C36 H36B 109.5
C32 C36 H36C 109.5
H36A C36 H36B 109.5
H36A C36 H36C 109.5
H36B C36 H36C 109.5
C52 C53 H53A 109.5
C52 C53 H53B 109.5
C52 C53 H53C 109.5
H53A C53 H53B 109.5
H53A C53 H53C 109.5
H53B C53 H53C 109.5
C48 C55 H55A 109.5
C48 C55 H55B 109.5
C48 C55 H55C 109.5
H55A C55 H55B 109.5
H55A C55 H55C 109.5
H55B C55 H55C 109.5
C50 C54 H54A 109.5
C50 C54 H54B 109.5
C50 C54 H54C 109.5
H54A C54 H54B 109.5
H54A C54 H54C 109.5
H54B C54 H54C 109.5
C30 C35 H35A 109.5
C30 C35 H35B 109.5
C30 C35 H35C 109.5
H35A C35 H35B 109.5
H35A C35 H35C 109.5
H35B C35 H35C 109.5
C41 C45 H45A 109.5
C41 C45 H45B 109.5
C41 C45 H45C 109.5
H45A C45 H45B 109.5
H45A C45 H45C 109.5
H45B C45 H45C 109.5
O1 B1 C7 106.0(2)
O1 B1 C1 104.9(2)
O1 B1 C13 112.3(2)
C1 B1 C7 113.3(2)
C13 B1 C7 115.2(2)
C13 B1 C1 104.9(2)
C38 P1 C29 116.84(12)
C38 P1 H1 104.8(10)
C29 P1 H1 103.2(10)
C47 P1 C38 112.78(12)
C47 P1 C29 113.73(12)
C47 P1 H1 103.6(10)
C38 P1A C47 103.2(5)
C29 P1A C38 109.9(5)
C29 P1A C47 106.3(5)

loop_
_geom_bond_atom_site_label_1
_geom_bond_atom_site_label_2
_geom_bond_distance
F6 C8 1.360(3)
F11 C18 1.353(3)
F1 C2 1.354(3)
F5 C6 1.351(3)
F15 C14 1.356(3)
F10 C12 1.349(3)
F2 C3 1.341(3)
F8 C10 1.348(3)
F7 C9 1.354(3)
F13 C16 1.349(3)
F9 C11 1.353(3)
F12 C17 1.345(3)
F4 C5 1.352(3)
F3 C4 1.348(3)
F14 C15 1.347(3)
O1 C19 1.313(3)
O1 B1 1.510(3)
O2 C19 1.226(3)
C28 C21 1.381(3)
C28 C25 1.384(3)
C28 C19 1.493(3)
C34 C33 1.388(3)
C34 C29 1.407(3)
C34 C37 1.496(3)
C9 C10 1.368(4)
C9 C8 1.373(3)
C21 H21 0.9300
C21 C22 1.378(3)
C10 C11 1.368(4)
C33 H33 0.9300
C33 C32 1.377(4)
C38 C43 1.406(3)
C38 C39 1.410(3)
C38 P1 1.800(3)
C38 P1A 1.902(10)
C22 H22 0.9300
C22 C23 1.383(3)
C7 C8 1.383(3)
C7 C12 1.389(3)
C7 B1 1.650(4)
C29 C30 1.412(4)
C29 P1 1.810(3)
C29 P1A 1.855(10)
C25 H25 0.9300
C25 C24 1.387(3)
C47 C48 1.413(3)
C47 C52 1.407(4)
C47 P1 1.797(3)
C47 P1A 1.920(10)
C23 C24 1.381(4)
C23 C27 1.503(4)
C43 C42 1.388(4)
C43 C44 1.509(4)
C17 C18 1.383(3)
C17 C16 1.368(4)
C3 C2 1.385(4)
C3 C4 1.368(4)
C15 C16 1.368(3)
C15 C14 1.372(3)
C11 C12 1.370(3)
C6 C1 1.378(3)
C6 C5 1.377(4)
C2 C1 1.388(3)
C1 B1 1.645(4)
C39 C40 1.378(3)
C39 C46 1.504(3)
C40 H40 0.9300
C40 C41 1.380(4)
C5 C4 1.365(4)
C13 C18 1.389(3)
C13 C14 1.388(3)
C13 B1 1.641(4)
C32 C31 1.382(4)
C32 C36 1.513(4)
C42 H42 0.9300
C42 C41 1.383(4)
C24 H24 0.9300
C37 H37A 0.9600
C37 H37B 0.9600
C37 H37C 0.9600
C41 C45 1.503(4)
C48 C49 1.382(4)
C48 C55 1.509(4)
C30 C31 1.384(4)
C30 C35 1.515(4)
C31 H31 0.9300
C50 C49 1.369(4)
C50 C51 1.380(4)
C50 C54 1.508(4)
C52 C51 1.391(4)
C52 C53 1.512(4)
C49 H49 0.9300
C51 H51 0.9300
C27 H27A 0.9600
C27 H27B 0.9600
C27 H27C 0.9600
C46 H46A 0.9600
C46 H46B 0.9600
C46 H46C 0.9600
C44 H44A 0.9600
C44 H44B 0.9600
C44 H44C 0.9600
C36 H36A 0.9600
C36 H36B 0.9600
C36 H36C 0.9600
C53 H53A 0.9600
C53 H53B 0.9600
C53 H53C 0.9600
C55 H55A 0.9600
C55 H55B 0.9600
C55 H55C 0.9600
C54 H54A 0.9600
C54 H54B 0.9600
C54 H54C 0.9600
C35 H35A 0.9600
C35 H35B 0.9600
C35 H35C 0.9600
C45 H45A 0.9600
C45 H45B 0.9600
C45 H45C 0.9600
P1 H1 1.31(2)
